data_2226168
loop_
_publ_author_name
'Zhang, Dao-Peng'
'Tian, Nai-Chang'
'Zhang, Xiao-Mei'

_publ_section_title
;
 Bis(isocyanato-\k<i>N</i>)bis(1,10-phenanthroline-\k^2^<i>N</i>,<i>N</i>')cobalt(II)
;
_journal_coeditor_code HY2302
_journal_issue 6
_journal_name_full 'Acta Crystallographica Section E'
_journal_page_first m614
_journal_paper_doi 10.1107/S1600536810015758
_journal_volume 66
_journal_year 2010
_chemical_formula_iupac '[Co (C N O)2 (C12 H8 N2)2]'
_chemical_formula_moiety 'C26 H16 Co N6 O2'
_chemical_formula_sum 'C26 H16 Co N6 O2'
_chemical_formula_weight 503.38
_chemical_name_systematic
;
Bis(isocyanato-\k<i>N</i>)bis(1,10-phenanthroline-
\k^2^<i>N</i>,<i>N</i>')cobalt(II)
;
_space_group_IT_number 60
_symmetry_cell_setting orthorhombic
_symmetry_space_group_name_Hall '-P 2n 2ab'
_symmetry_space_group_name_H-M 'P b c n'
_atom_sites_solution_hydrogens geom
_atom_sites_solution_primary direct
_atom_sites_solution_secondary difmap
_audit_creation_method SHELXL-97
_cell_angle_alpha 90.00
_cell_angle_beta 90.00
_cell_angle_gamma 90.00
_cell_formula_units_Z 4
_cell_length_a 13.2317(8)
_cell_length_b 9.7095(6)
_cell_length_c 16.7265(10)
_cell_measurement_reflns_used 1231
_cell_measurement_temperature 293(2)
_cell_measurement_theta_max 27.043
_cell_measurement_theta_min 2.602
_cell_volume 2148.9(2)
_computing_cell_refinement 'SAINT-Plus (Bruker, 2007)'
_computing_data_collection 'APEX2 (Bruker, 2007)'
_computing_data_reduction 'SAINT-Plus (Bruker, 2007)'
_computing_molecular_graphics 'SHELXTL (Sheldrick, 2008)'
_computing_publication_material 'SHELXTL (Sheldrick, 2008)'
_computing_structure_refinement 'SHELXL97 (Sheldrick, 2008)'
_computing_structure_solution 'SHELXS97 (Sheldrick, 2008)'
_diffrn_ambient_temperature 293(2)
_diffrn_measured_fraction_theta_full 0.999
_diffrn_measured_fraction_theta_max 0.999
_diffrn_measurement_device_type 'Bruker APEXII CCD'
_diffrn_measurement_method '\f and \w scans'
_diffrn_radiation_monochromator graphite
_diffrn_radiation_source 'fine-focus sealed tube'
_diffrn_radiation_type MoK\a
_diffrn_radiation_wavelength 0.71073
_diffrn_reflns_av_R_equivalents 0.0230
_diffrn_reflns_av_sigmaI/netI 0.0181
_diffrn_reflns_limit_h_max 15
_diffrn_reflns_limit_h_min -15
_diffrn_reflns_limit_k_max 11
_diffrn_reflns_limit_k_min -7
_diffrn_reflns_limit_l_max 19
_diffrn_reflns_limit_l_min -19
_diffrn_reflns_number 9949
_diffrn_reflns_theta_full 25.01
_diffrn_reflns_theta_max 25.01
_diffrn_reflns_theta_min 2.44
_exptl_absorpt_coefficient_mu 0.838
_exptl_absorpt_correction_T_max 0.8638
_exptl_absorpt_correction_T_min 0.8054
_exptl_absorpt_correction_type multi-scan
_exptl_absorpt_process_details '(SADABS; Sheldrick, 1996)'
_exptl_crystal_colour orange-yellow
_exptl_crystal_density_diffrn 1.556
_exptl_crystal_density_method 'not measured'
_exptl_crystal_description block
_exptl_crystal_F_000 1028
_exptl_crystal_size_max 0.27
_exptl_crystal_size_mid 0.25
_exptl_crystal_size_min 0.18
_refine_diff_density_max 0.696
_refine_diff_density_min -0.620
_refine_ls_extinction_method none
_refine_ls_goodness_of_fit_ref 1.060
_refine_ls_hydrogen_treatment constr
_refine_ls_matrix_type full
_refine_ls_number_parameters 159
_refine_ls_number_reflns 1890
_refine_ls_number_restraints 0
_refine_ls_restrained_S_all 1.060
_refine_ls_R_factor_all 0.0524
_refine_ls_R_factor_gt 0.0444
_refine_ls_shift/su_max 0.001
_refine_ls_shift/su_mean 0.000
_refine_ls_structure_factor_coef Fsqd
_refine_ls_weighting_details 'calc w=1/[\s^2^(Fo^2^)+(0.0851P)^2^+1.8714P] where P=(Fo^2^+2Fc^2^)/3'
_refine_ls_weighting_scheme calc
_refine_ls_wR_factor_gt 0.1333
_refine_ls_wR_factor_ref 0.1441
_reflns_number_gt 1553
_reflns_number_total 1890
_reflns_threshold_expression I>2\s(I)
_cod_data_source_file hy2302.cif
_cod_data_source_block I
_cod_depositor_comments
;
The following automatic conversions were performed:
'_symmetry_cell_setting' value 'Orthorhombic' changed to 'orthorhombic'
according to '/home/saulius/struct/CIF-dictionaries/cif_core.dic'
dictionary named 'cif_core.dic' version 2.4.1 from 2010-06-29.

Automatic conversion script
Id: cif_fix_enum 1527 2010-12-29 10:47:43Z saulius 
;
_cod_database_code 2226168
_cod_database_fobs_code 2226168

loop_
_symmetry_equiv_pos_as_xyz
'x, y, z'
'-x+1/2, -y+1/2, z+1/2'
'-x, y, -z+1/2'
'x+1/2, -y+1/2, -z'
'-x, -y, -z'
'x-1/2, y-1/2, -z-1/2'
'x, -y, z-1/2'
'-x-1/2, y-1/2, z'

loop_
_atom_site_type_symbol
_atom_site_label
_atom_site_fract_x
_atom_site_fract_y
_atom_site_fract_z
_atom_site_U_iso_or_equiv
_atom_site_adp_type
_atom_site_calc_flag
_atom_site_refinement_flags
_atom_site_occupancy
_atom_site_disorder_assembly
_atom_site_disorder_group
Co Co1 0.5000 0.18820(5) 0.7500 0.0357(2) Uani d S 1 . .
O O1 0.3547(3) 0.4750(4) 0.9117(2) 0.1113(12) Uani d . 1 . .
N N1 0.34514(17) 0.1463(3) 0.71529(15) 0.0407(6) Uani d . 1 . .
N N2 0.51307(17) 0.0223(3) 0.65894(15) 0.0402(6) Uani d . 1 . .
N N3 0.4590(2) 0.3270(3) 0.83709(18) 0.0551(7) Uani d . 1 . .
C C1 0.2633(3) 0.2026(4) 0.7466(2) 0.0519(9) Uani d . 1 . .
H H1 0.2713 0.2725 0.7841 0.062 Uiso calc R 1 . .
C C2 0.1656(3) 0.1624(4) 0.7262(3) 0.0636(10) Uani d . 1 . .
H H2 0.1099 0.2033 0.7503 0.076 Uiso calc R 1 . .
C C3 0.1531(3) 0.0611(4) 0.6696(3) 0.0694(11) Uani d . 1 . .
H H3 0.0886 0.0323 0.6553 0.083 Uiso calc R 1 . .
C C4 0.2379(2) 0.0016(3) 0.6335(2) 0.0507(8) Uani d . 1 . .
C C5 0.2324(3) -0.1020(4) 0.5729(3) 0.0721(11) Uani d . 1 . .
H H5 0.1695 -0.1280 0.5532 0.086 Uiso calc R 1 . .
C C6 0.3168(3) -0.1634(4) 0.5432(2) 0.0705(11) Uani d . 1 . .
H H6 0.3108 -0.2326 0.5050 0.085 Uiso calc R 1 . .
C C7 0.4141(3) -0.1225(4) 0.5701(2) 0.0581(9) Uani d . 1 . .
C C8 0.5032(3) -0.1852(5) 0.5447(3) 0.0720(14) Uani d . 1 . .
H H8 0.5003 -0.2574 0.5082 0.086 Uiso calc R 1 . .
C C9 0.5947(3) -0.1417(5) 0.5727(2) 0.0759(12) Uani d . 1 . .
H H9 0.6545 -0.1807 0.5542 0.091 Uiso calc R 1 . .
C C10 0.5961(3) -0.0358(4) 0.6307(2) 0.0548(8) Uani d . 1 . .
H H10 0.6583 -0.0057 0.6499 0.066 Uiso calc R 1 . .
C C11 0.4227(2) -0.0189(3) 0.62939(17) 0.0402(7) Uani d . 1 . .
C C12 0.3333(2) 0.0450(3) 0.65996(17) 0.0410(7) Uani d . 1 . .
C C13 0.4114(3) 0.4017(4) 0.8731(2) 0.0548(8) Uani d . 1 . .

loop_
_atom_site_aniso_label
_atom_site_aniso_U_11
_atom_site_aniso_U_22
_atom_site_aniso_U_33
_atom_site_aniso_U_12
_atom_site_aniso_U_13
_atom_site_aniso_U_23
Co1 0.0293(4) 0.0381(4) 0.0396(4) 0.000 -0.0021(2) 0.000
O1 0.112(3) 0.117(3) 0.105(3) 0.031(2) 0.026(2) -0.026(2)
N1 0.0337(13) 0.0439(13) 0.0446(14) -0.0007(11) -0.0062(11) 0.0051(11)
N2 0.0395(13) 0.0402(14) 0.0409(13) 0.0017(10) -0.0029(10) -0.0013(11)
N3 0.0524(17) 0.0535(16) 0.0593(17) 0.0016(13) 0.0047(15) -0.0093(14)
C1 0.0381(19) 0.055(2) 0.062(2) 0.0014(15) -0.0010(13) -0.0053(15)
C2 0.0308(17) 0.068(2) 0.092(3) -0.0021(16) 0.0034(18) 0.002(2)
C3 0.0423(19) 0.071(2) 0.095(3) -0.0157(18) -0.0190(19) 0.004(2)
C4 0.0464(18) 0.0461(17) 0.0598(19) -0.0053(14) -0.0155(15) 0.0057(15)
C5 0.065(2) 0.071(2) 0.080(3) -0.020(2) -0.032(2) -0.004(2)
C6 0.080(3) 0.064(2) 0.067(2) -0.015(2) -0.021(2) -0.0126(19)
C7 0.070(2) 0.058(2) 0.0467(18) -0.0031(18) -0.0113(17) -0.0070(16)
C8 0.073(3) 0.081(3) 0.062(3) 0.0094(19) -0.0093(18) -0.032(2)
C9 0.073(3) 0.095(3) 0.060(2) 0.021(2) 0.000(2) -0.030(2)
C10 0.0512(19) 0.060(2) 0.0529(19) 0.0070(16) -0.0040(15) -0.0139(16)
C11 0.0435(16) 0.0374(15) 0.0398(15) -0.0038(12) -0.0097(13) 0.0058(12)
C12 0.0440(16) 0.0365(14) 0.0426(15) -0.0042(12) -0.0106(13) 0.0112(12)
C13 0.055(2) 0.0567(19) 0.0525(19) 0.0017(17) 0.0092(16) -0.0045(16)

loop_
_atom_type_symbol
_atom_type_description
_atom_type_scat_dispersion_real
_atom_type_scat_dispersion_imag
_atom_type_scat_source
C C 0.0033 0.0016 'International Tables Vol C Tables 4.2.6.8 and 6.1.1.4'
H H 0.0000 0.0000 'International Tables Vol C Tables 4.2.6.8 and 6.1.1.4'
N N 0.0061 0.0033 'International Tables Vol C Tables 4.2.6.8 and 6.1.1.4'
O O 0.0106 0.0060 'International Tables Vol C Tables 4.2.6.8 and 6.1.1.4'
Co Co 0.3494 0.9721 'International Tables Vol C Tables 4.2.6.8 and 6.1.1.4'

loop_
_geom_angle_atom_site_label_1
_geom_angle_atom_site_label_2
_geom_angle_atom_site_label_3
_geom_angle_site_symmetry_1
_geom_angle_site_symmetry_3
_geom_angle
_geom_angle_publ_flag
N3 Co1 N3 3_656 . 98.13(17) ?
N3 Co1 N1 3_656 . 100.52(11) ?
N3 Co1 N1 . . 93.64(11) ?
N3 Co1 N1 3_656 3_656 93.64(11) ?
N3 Co1 N1 . 3_656 100.52(11) ?
N1 Co1 N1 . 3_656 158.36(13) ?
N3 Co1 N2 3_656 . 88.23(11) ?
N3 Co1 N2 . . 168.55(10) ?
N1 Co1 N2 . . 75.76(9) ?
N1 Co1 N2 3_656 . 88.51(9) ?
N3 Co1 N2 3_656 3_656 168.55(10) ?
N3 Co1 N2 . 3_656 88.23(11) ?
N1 Co1 N2 . 3_656 88.51(9) ?
N1 Co1 N2 3_656 3_656 75.76(9) ?
N2 Co1 N2 . 3_656 87.17(13) ?
C1 N1 C12 . . 118.3(3) ?
C1 N1 Co1 . . 126.2(2) ?
C12 N1 Co1 . . 115.26(19) ?
C10 N2 C11 . . 118.5(3) ?
C10 N2 Co1 . . 128.2(2) ?
C11 N2 Co1 . . 113.28(19) ?
C13 N3 Co1 . . 160.3(3) ?
N1 C1 C2 . . 123.2(3) ?
N1 C1 H1 . . 118.4 ?
C2 C1 H1 . . 118.4 ?
C3 C2 C1 . . 118.7(4) ?
C3 C2 H2 . . 120.6 ?
C1 C2 H2 . . 120.6 ?
C2 C3 C4 . . 119.8(3) ?
C2 C3 H3 . . 120.1 ?
C4 C3 H3 . . 120.1 ?
C3 C4 C12 . . 117.5(3) ?
C3 C4 C5 . . 123.8(3) ?
C12 C4 C5 . . 118.7(3) ?
C6 C5 C4 . . 121.7(3) ?
C6 C5 H5 . . 119.2 ?
C4 C5 H5 . . 119.2 ?
C5 C6 C7 . . 120.4(4) ?
C5 C6 H6 . . 119.8 ?
C7 C6 H6 . . 119.8 ?
C8 C7 C11 . . 117.1(3) ?
C8 C7 C6 . . 123.3(3) ?
C11 C7 C6 . . 119.5(4) ?
C9 C8 C7 . . 120.7(4) ?
C9 C8 H8 . . 119.6 ?
C7 C8 H8 . . 119.6 ?
C8 C9 C10 . . 118.2(4) ?
C8 C9 H9 . . 120.9 ?
C10 C9 H9 . . 120.9 ?
N2 C10 C9 . . 123.0(3) ?
N2 C10 H10 . . 118.5 ?
C9 C10 H10 . . 118.5 ?
N2 C11 C7 . . 122.4(3) ?
N2 C11 C12 . . 118.1(3) ?
C7 C11 C12 . . 119.5(3) ?
N1 C12 C4 . . 122.4(3) ?
N1 C12 C11 . . 117.5(2) ?
C4 C12 C11 . . 120.1(3) ?
N3 C13 O1 . . 175.3(4) ?

loop_
_geom_bond_atom_site_label_1
_geom_bond_atom_site_label_2
_geom_bond_site_symmetry_2
_geom_bond_distance
_geom_bond_publ_flag
Co1 N1 . 2.168(2) y
Co1 N2 . 2.223(3) y
Co1 N3 . 2.058(3) y
O1 C13 . 1.220(4) ?
N1 C1 . 1.321(5) ?
N1 C12 . 1.359(4) ?
N2 C10 . 1.322(4) ?
N2 C11 . 1.354(4) ?
N3 C13 . 1.133(4) ?
C1 C2 . 1.393(5) ?
C1 H1 . 0.9300 ?
C2 C3 . 1.374(6) ?
C2 H2 . 0.9300 ?
C3 C4 . 1.399(5) ?
C3 H3 . 0.9300 ?
C4 C12 . 1.403(4) ?
C4 C5 . 1.430(5) ?
C5 C6 . 1.360(6) ?
C5 H5 . 0.9300 ?
C6 C7 . 1.420(5) ?
C6 H6 . 0.9300 ?
C7 C8 . 1.394(5) ?
C7 C11 . 1.418(5) ?
C8 C9 . 1.365(6) ?
C8 H8 . 0.9300 ?
C9 C10 . 1.414(5) ?
C9 H9 . 0.9300 ?
C10 H10 . 0.9300 ?
C11 C12 . 1.430(4) ?
